data_4508318
loop_
_publ_author_name
'Kusamoto, Tetsuro'
'Yamamoto, Hiroshi M.'
'Kato, Reizo'

_publ_section_title
;
 Utilization of \s-Holes on Sulfur and Halogen Atoms for Supramolecular
 Cation&#x00B7;&#x00B7;&#x00B7;Anion Interactions in Bilayer
 Ni(dmit)2Anion Radical Salts
;
_journal_issue 10
_journal_name_full 'Crystal Growth &amp; Design'
_journal_page_first 4533
_journal_paper_doi 10.1021/cg401028u
_journal_volume 13
_journal_year 2013
_chemical_formula_sum 'C17 H7 I N Ni2 S21'
_chemical_formula_weight 1142.82
_space_group_IT_number 2
_symmetry_cell_setting triclinic
_symmetry_space_group_name_Hall '-P 1'
_symmetry_space_group_name_H-M 'P -1'
_audit_creation_date 2012-06-06T12:25:23-00:00
_audit_creation_method 'WinGX routine CIF_UPDATE'
_cell_angle_alpha 93.159(3)
_cell_angle_beta 105.191(3)
_cell_angle_gamma 90.361(3)
_cell_formula_units_Z 2
_cell_length_a 8.458(2)
_cell_length_b 32.333(7)
_cell_length_c 6.5730(16)
_cell_measurement_reflns_used 4103
_cell_measurement_temperature 293(2)
_cell_measurement_theta_max 27.4778
_cell_measurement_theta_min 3.1005
_cell_volume 1731.7(7)
_computing_structure_refinement 'SHELXL-97 (Sheldrick, 1997)'
_diffrn_ambient_temperature 293.1500
_diffrn_measured_fraction_theta_full 0.982
_diffrn_measured_fraction_theta_max 0.982
_diffrn_measurement_device
;
Mercury CCD (2x2 bin mode)
;
_diffrn_measurement_method dtprofit.ref
_diffrn_radiation_detector CCD
_diffrn_radiation_monochromator 'Graphite Monochromator'
_diffrn_radiation_source 'Rotating Anode'
_diffrn_radiation_type MoK\a
_diffrn_radiation_wavelength 0.71073
_diffrn_reflns_av_R_equivalents 0.0243
_diffrn_reflns_limit_h_max 10
_diffrn_reflns_limit_h_min -10
_diffrn_reflns_limit_k_max 41
_diffrn_reflns_limit_k_min -41
_diffrn_reflns_limit_l_max 8
_diffrn_reflns_limit_l_min -8
_diffrn_reflns_number 16972
_diffrn_reflns_theta_full 27.46
_diffrn_reflns_theta_max 27.46
_diffrn_reflns_theta_min 3.1
_exptl_absorpt_coefficient_mu 3.264
_exptl_absorpt_correction_T_max 1.0000
_exptl_absorpt_correction_T_min 0.8291
_exptl_absorpt_correction_type multi-scan
_exptl_absorpt_process_details 'Jacobson, R. (1998) Private communication'
_exptl_crystal_colour black
_exptl_crystal_density_diffrn 2.192
_exptl_crystal_density_method 'not measured'
_exptl_crystal_description Block
_exptl_crystal_F_000 1122
_exptl_crystal_size_max 0.2
_exptl_crystal_size_mid 0.1
_exptl_crystal_size_min 0.03
_refine_diff_density_max 1.534
_refine_diff_density_min -0.65
_refine_ls_extinction_method none
_refine_ls_goodness_of_fit_ref 1.032
_refine_ls_hydrogen_treatment constr
_refine_ls_matrix_type full
_refine_ls_number_parameters 380
_refine_ls_number_reflns 7774
_refine_ls_number_restraints 0
_refine_ls_restrained_S_all 1.032
_refine_ls_R_factor_gt 0.0336
_refine_ls_shift/su_max 0.002
_refine_ls_structure_factor_coef Fsqd
_refine_ls_weighting_details 'calc w=1/[\s^2^(Fo^2^)+(0.0336P)^2^+1.7491P] where P=(Fo^2^+2Fc^2^)/3'
_refine_ls_weighting_scheme calc
_refine_ls_wR_factor_ref 0.0798
_reflns_number_gt 6641
_reflns_number_total 7774
_reflns_threshold_expression >2sigma(I)
_cod_data_source_file cg401028u_si_002.cif
_cod_data_source_block Et-4IT-Ni
_cod_depositor_comments
;
The following automatic conversions were performed:

'_exptl_absorpt_correction_type' value 'Multi-scan' changed to
'multi-scan' according to
/home/saulius/struct/CIF-dictionaries/cif_core.dic dictionary named
'cif_core.dic' version 2.4.2 from 2011-04-26.

Automatic conversion script
Id: cif_fix_values 1891 2012-01-12 08:04:46Z andrius 
;
_cod_original_sg_symbol_Hall -P1
_cod_original_sg_symbol_H-M P-1
_cod_database_code 4508318

loop_
_symmetry_equiv_pos_as_xyz
'x, y, z'
'-x, -y, -z'

loop_
_atom_site_label
_atom_site_type_symbol
_atom_site_fract_x
_atom_site_fract_y
_atom_site_fract_z
_atom_site_U_iso_or_equiv
_atom_site_adp_type
_atom_site_occupancy
_atom_site_calc_flag
_atom_site_refinement_flags
I1 I 0.70343(3) 0.800248(8) 0.71812(4) 0.04184(8) Uani 1 d .
Ni1 Ni 0.80893(5) 0.979151(13) 1.04201(6) 0.02898(10) Uani 1 d .
Ni2 Ni 0.76482(5) 0.504328(12) 0.78010(6) 0.02752(10) Uani 1 d .
S6 S 0.51335(11) 1.08077(3) 0.61061(13) 0.03423(19) Uani 1 d .
S7 S 1.09038(12) 0.87915(3) 1.49419(14) 0.0392(2) Uani 1 d .
S16 S 0.40613(11) 0.38773(3) 0.68290(14) 0.03454(19) Uani 1 d .
S13 S 0.91692(11) 0.54701(3) 0.66902(14) 0.0359(2) Uani 1 d .
S1 S 0.71373(11) 1.02891(3) 1.20488(13) 0.03498(19) Uani 1 d .
S5 S 0.51442(11) 1.10287(3) 1.04391(14) 0.03538(19) Uani 1 d .
S12 S 0.61905(11) 0.46130(3) 0.89728(13) 0.03426(19) Uani 1 d .
S14 S 0.81766(11) 0.53541(3) 1.09014(13) 0.03372(19) Uani 1 d .
S4 S 0.90575(11) 0.92805(3) 0.88712(14) 0.0360(2) Uani 1 d .
S3 S 0.90205(11) 0.95584(3) 1.35111(13) 0.03523(19) Uani 1 d .
S17 S 1.11754(11) 0.62268(3) 0.88819(15) 0.0391(2) Uani 1 d .
S15 S 0.48982(12) 0.39779(3) 0.28849(14) 0.0374(2) Uani 1 d .
S2 S 0.71005(11) 1.00358(3) 0.73517(13) 0.03316(19) Uani 1 d .
S11 S 0.70391(11) 0.47354(3) 0.46841(13) 0.03357(19) Uani 1 d .
S18 S 1.02233(12) 0.61213(3) 1.27402(14) 0.0374(2) Uani 1 d .
S20 S 1.23949(13) 0.68317(3) 1.25925(19) 0.0501(3) Uani 1 d .
S8 S 1.09928(12) 0.85373(3) 1.06816(15) 0.0389(2) Uani 1 d .
S21 S 0.86190(14) 0.71936(3) 1.28523(17) 0.0492(2) Uani 1 d .
S19 S 0.26698(13) 0.32826(3) 0.31667(16) 0.0452(2) Uani 1 d .
S9 S 0.33634(13) 1.15580(3) 0.70969(16) 0.0432(2) Uani 1 d .
S10 S 1.25005(14) 0.80046(3) 1.41917(19) 0.0555(3) Uani 1 d .
N1 N 0.6119(4) 0.74874(9) 1.0494(5) 0.0379(7) Uani 1 d .
C4 C 0.9973(4) 0.89973(10) 1.0947(5) 0.0309(7) Uani 1 d .
C1 C 0.6189(4) 1.05814(10) 1.0034(5) 0.0279(7) Uani 1 d .
C12 C 1.1325(4) 0.64122(11) 1.1444(6) 0.0366(8) Uani 1 d .
C3 C 0.9948(4) 0.91174(10) 1.2985(5) 0.0321(7) Uani 1 d .
C5 C 0.4512(4) 1.11530(10) 0.7832(5) 0.0302(7) Uani 1 d .
C11 C 0.3830(4) 0.36900(10) 0.4251(5) 0.0326(7) Uani 1 d .
C8 C 0.5780(4) 0.43395(10) 0.4940(5) 0.0289(7) Uani 1 d .
C15 C 0.8840(5) 0.74947(11) 1.0865(6) 0.0415(9) Uani 1 d .
H2 H 0.9839 0.7558 1.0599 0.05 Uiso 1 calc R
C2 C 0.6180(4) 1.04736(10) 0.7972(5) 0.0299(7) Uani 1 d .
C10 C 0.9876(4) 0.58029(10) 0.8847(5) 0.0307(7) Uani 1 d .
C7 C 0.5397(4) 0.42875(10) 0.6816(5) 0.0282(7) Uani 1 d .
C13 C 0.6656(6) 0.72490(12) 1.2163(7) 0.0495(10) Uani 1 d .
H1 H 0.5956 0.7128 1.2851 0.059 Uiso 1 calc R
C14 C 0.7397(5) 0.76264(11) 0.9751(6) 0.0365(8) Uani 1 d .
C6 C 1.1522(4) 0.84227(11) 1.3311(6) 0.0363(8) Uani 1 d .
C16 C 0.4350(5) 0.75770(13) 0.9586(7) 0.0481(10) Uani 1 d .
H3 H 0.3787 0.7588 1.0697 0.058 Uiso 1 calc R
H4 H 0.425 0.7844 0.8963 0.058 Uiso 1 calc R
C9 C 0.9422(4) 0.57553(10) 1.0674(5) 0.0309(7) Uani 1 d .
C17 C 0.3591(6) 0.72479(16) 0.7952(8) 0.0644(13) Uani 1 d .
H7 H 0.4207 0.7223 0.6916 0.097 Uiso 1 calc R
H5 H 0.2484 0.7319 0.7281 0.097 Uiso 1 calc R
H6 H 0.3592 0.6989 0.8602 0.097 Uiso 1 calc R

loop_
_atom_site_aniso_label
_atom_site_aniso_U_11
_atom_site_aniso_U_22
_atom_site_aniso_U_33
_atom_site_aniso_U_23
_atom_site_aniso_U_13
_atom_site_aniso_U_12
I1 0.04534(15) 0.03909(14) 0.03940(14) 0.00625(10) 0.00735(11) 0.00064(10)
Ni1 0.0323(2) 0.0278(2) 0.0277(2) 0.00375(17) 0.00879(18) 0.00178(17)
Ni2 0.0293(2) 0.0265(2) 0.0271(2) 0.00135(16) 0.00815(17) -0.00225(17)
S6 0.0431(5) 0.0328(4) 0.0263(4) 0.0041(3) 0.0077(4) 0.0041(4)
S7 0.0431(5) 0.0397(5) 0.0336(5) 0.0077(4) 0.0065(4) 0.0085(4)
S16 0.0405(5) 0.0319(4) 0.0328(4) -0.0007(3) 0.0131(4) -0.0089(4)
S13 0.0386(5) 0.0398(5) 0.0316(4) 0.0002(4) 0.0142(4) -0.0087(4)
S1 0.0444(5) 0.0365(5) 0.0255(4) 0.0057(3) 0.0108(4) 0.0093(4)
S5 0.0441(5) 0.0342(4) 0.0296(4) 0.0037(3) 0.0121(4) 0.0087(4)
S12 0.0454(5) 0.0318(4) 0.0270(4) -0.0017(3) 0.0130(4) -0.0098(4)
S14 0.0425(5) 0.0306(4) 0.0299(4) -0.0002(3) 0.0134(4) -0.0097(4)
S4 0.0440(5) 0.0362(5) 0.0289(4) 0.0041(3) 0.0110(4) 0.0078(4)
S3 0.0442(5) 0.0342(4) 0.0282(4) 0.0036(3) 0.0108(4) 0.0081(4)
S17 0.0371(5) 0.0380(5) 0.0438(5) 0.0044(4) 0.0133(4) -0.0106(4)
S15 0.0446(5) 0.0392(5) 0.0286(4) -0.0048(4) 0.0113(4) -0.0076(4)
S2 0.0436(5) 0.0302(4) 0.0268(4) 0.0020(3) 0.0112(4) 0.0048(4)
S11 0.0375(5) 0.0373(5) 0.0276(4) 0.0015(3) 0.0117(4) -0.0075(4)
S18 0.0429(5) 0.0327(4) 0.0360(5) -0.0030(4) 0.0106(4) -0.0096(4)
S20 0.0417(6) 0.0387(5) 0.0671(7) -0.0072(5) 0.0121(5) -0.0146(4)
S8 0.0413(5) 0.0349(5) 0.0388(5) -0.0009(4) 0.0080(4) 0.0078(4)
S21 0.0542(6) 0.0461(6) 0.0439(6) 0.0135(4) 0.0048(5) 0.0057(5)
S19 0.0522(6) 0.0348(5) 0.0445(5) -0.0057(4) 0.0073(5) -0.0116(4)
S9 0.0534(6) 0.0350(5) 0.0411(5) 0.0088(4) 0.0104(5) 0.0112(4)
S10 0.0554(7) 0.0435(6) 0.0586(7) 0.0066(5) -0.0018(5) 0.0175(5)
N1 0.0355(16) 0.0361(16) 0.0407(17) 0.0044(13) 0.0069(14) 0.0022(13)
C4 0.0288(17) 0.0283(16) 0.0343(18) 0.0043(13) 0.0055(14) 0.0009(13)
C1 0.0293(17) 0.0271(16) 0.0276(16) 0.0030(13) 0.0079(13) 0.0005(13)
C12 0.0299(18) 0.0316(18) 0.048(2) 0.0031(15) 0.0088(16) -0.0002(14)
C3 0.0319(18) 0.0291(17) 0.0354(18) 0.0057(14) 0.0084(15) 0.0013(13)
C5 0.0293(17) 0.0299(17) 0.0311(17) 0.0038(13) 0.0069(14) -0.0030(13)
C11 0.0336(18) 0.0296(17) 0.0326(18) -0.0004(14) 0.0055(15) 0.0002(14)
C8 0.0255(16) 0.0316(17) 0.0280(16) -0.0005(13) 0.0049(13) 0.0001(13)
C15 0.041(2) 0.037(2) 0.044(2) 0.0091(16) 0.0067(17) 0.0006(16)
C2 0.0302(17) 0.0271(16) 0.0328(17) 0.0051(13) 0.0083(14) -0.0004(13)
C10 0.0277(17) 0.0288(16) 0.0350(18) 0.0058(14) 0.0066(14) -0.0021(13)
C7 0.0283(17) 0.0262(16) 0.0296(17) 0.0013(13) 0.0066(14) -0.0005(13)
C13 0.068(3) 0.040(2) 0.048(2) 0.0020(18) 0.029(2) -0.0122(19)
C14 0.041(2) 0.0310(18) 0.0362(19) -0.0005(15) 0.0090(16) -0.0021(15)
C6 0.0300(18) 0.0337(18) 0.041(2) 0.0043(15) 0.0011(15) -0.0005(14)
C16 0.043(2) 0.051(2) 0.050(2) 0.0056(19) 0.0101(19) 0.0002(18)
C9 0.0306(17) 0.0271(16) 0.0327(17) -0.0007(13) 0.0046(14) -0.0009(13)
C17 0.055(3) 0.068(3) 0.063(3) 0.003(2) 0.003(2) -0.005(2)

loop_
_atom_type_symbol
_atom_type_description
_atom_type_scat_dispersion_real
_atom_type_scat_dispersion_imag
_atom_type_scat_source
C C 0.0033 0.0016 'International Tables Vol C Tables 4.2.6.8 and 6.1.1.4'
H H 0 0 'International Tables Vol C Tables 4.2.6.8 and 6.1.1.4'
N N 0.0061 0.0033 'International Tables Vol C Tables 4.2.6.8 and 6.1.1.4'
S S 0.1246 0.1234 'International Tables Vol C Tables 4.2.6.8 and 6.1.1.4'
Ni Ni 0.3393 1.1124 'International Tables Vol C Tables 4.2.6.8 and 6.1.1.4'
I I -0.4742 1.8119 'International Tables Vol C Tables 4.2.6.8 and 6.1.1.4'

loop_
_geom_angle_atom_site_label_1
_geom_angle_atom_site_label_2
_geom_angle_atom_site_label_3
_geom_angle
S3 Ni1 S1 85.22(4)
S3 Ni1 S2 178.29(4)
S1 Ni1 S2 93.20(4)
S3 Ni1 S4 93.05(4)
S1 Ni1 S4 178.20(4)
S2 Ni1 S4 88.53(4)
S12 Ni2 S14 86.13(4)
S12 Ni2 S11 92.99(4)
S14 Ni2 S11 178.22(4)
S12 Ni2 S13 178.43(4)
S14 Ni2 S13 93.13(4)
S11 Ni2 S13 87.80(4)
C5 S6 C2 97.46(16)
C6 S7 C3 97.27(17)
C11 S16 C7 97.24(16)
C10 S13 Ni2 102.17(12)
C1 S1 Ni1 102.12(11)
C5 S5 C1 97.17(16)
C7 S12 Ni2 102.57(11)
C9 S14 Ni2 102.21(12)
C4 S4 Ni1 101.84(12)
C3 S3 Ni1 102.63(12)
C12 S17 C10 97.25(17)
C11 S15 C8 97.28(16)
C2 S2 Ni1 102.15(12)
C8 S11 Ni2 102.28(11)
C12 S18 C9 97.29(17)
C6 S8 C4 97.79(17)
C13 S21 C15 90.9(2)
C13 N1 C14 111.5(3)
C13 N1 C16 123.1(3)
C14 N1 C16 125.4(3)
C3 C4 S4 121.6(3)
C3 C4 S8 115.1(3)
S4 C4 S8 123.3(2)
C2 C1 S1 121.6(2)
C2 C1 S5 116.2(2)
S1 C1 S5 122.20(19)
S20 C12 S18 121.8(2)
S20 C12 S17 124.5(2)
S18 C12 S17 113.7(2)
C4 C3 S3 120.9(3)
C4 C3 S7 116.4(3)
S3 C3 S7 122.7(2)
S9 C5 S5 122.0(2)
S9 C5 S6 124.2(2)
S5 C5 S6 113.82(19)
S19 C11 S16 123.5(2)
S19 C11 S15 122.9(2)
S16 C11 S15 113.61(19)
C7 C8 S11 121.2(2)
C7 C8 S15 115.7(2)
S11 C8 S15 123.12(19)
C14 C15 S21 111.4(3)
C14 C15 H2 124.3
S21 C15 H2 124.3
C1 C2 S2 120.9(3)
C1 C2 S6 115.4(2)
S2 C2 S6 123.7(2)
C9 C10 S13 121.1(3)
C9 C10 S17 115.6(3)
S13 C10 S17 123.2(2)
C8 C7 S12 121.0(2)
C8 C7 S16 116.1(2)
S12 C7 S16 122.89(19)
N1 C13 S21 114.2(3)
N1 C13 H1 122.9
S21 C13 H1 122.9
C15 C14 N1 112.0(3)
C15 C14 I1 125.7(3)
N1 C14 I1 122.3(3)
S10 C6 S8 123.7(2)
S10 C6 S7 122.9(2)
S8 C6 S7 113.4(2)
C17 C16 N1 109.6(4)
C17 C16 H3 109.7
N1 C16 H3 109.7
C17 C16 H4 109.7
N1 C16 H4 109.7
H3 C16 H4 108.2
C10 C9 S14 121.3(3)
C10 C9 S18 116.1(3)
S14 C9 S18 122.6(2)
C16 C17 H7 109.5
C16 C17 H5 109.5
H7 C17 H5 109.5
C16 C17 H6 109.5
H7 C17 H6 109.5
H5 C17 H6 109.5

loop_
_geom_bond_atom_site_label_1
_geom_bond_atom_site_label_2
_geom_bond_distance
I1 C14 2.094(4)
Ni1 S3 2.1574(11)
Ni1 S1 2.1589(10)
Ni1 S2 2.1659(10)
Ni1 S4 2.1693(10)
Ni2 S12 2.1548(10)
Ni2 S14 2.1573(10)
Ni2 S11 2.1609(10)
Ni2 S13 2.1618(10)
S6 C5 1.729(3)
S6 C2 1.745(3)
S7 C6 1.734(4)
S7 C3 1.742(3)
S16 C11 1.728(3)
S16 C7 1.739(3)
S13 C10 1.704(3)
S1 C1 1.697(3)
S5 C5 1.727(3)
S5 C1 1.744(3)
S12 C7 1.702(3)
S14 C9 1.704(3)
S4 C4 1.701(3)
S3 C3 1.694(3)
S17 C12 1.728(4)
S17 C10 1.747(3)
S15 C11 1.731(4)
S15 C8 1.742(3)
S2 C2 1.701(3)
S11 C8 1.703(3)
S18 C12 1.724(4)
S18 C9 1.742(3)
S20 C12 1.656(4)
S8 C6 1.730(4)
S8 C4 1.747(3)
S21 C13 1.616(5)
S21 C15 1.719(4)
S19 C11 1.649(3)
S9 C5 1.653(3)
S10 C6 1.642(4)
N1 C13 1.357(5)
N1 C14 1.380(5)
N1 C16 1.495(5)
C4 C3 1.379(5)
C1 C2 1.379(5)
C8 C7 1.373(4)
C15 C14 1.334(5)
C15 H2 0.93
C10 C9 1.369(5)
C13 H1 0.93
C16 C17 1.484(6)
C16 H3 0.97
C16 H4 0.97
C17 H7 0.96
C17 H5 0.96
C17 H6 0.96
